data_4133349
loop_
_publ_author_name
'Odella, Emmanuel'
'Mora, S. Jimena'
'Wadsworth, Brian L.'
'Huynh, Mioy T.'
'Goings, Joshua J.'
'Liddell, Paul A.'
'Groy, Thomas L.'
'Gervaldo, Miguel'
'Sereno, Le\'onides E'
'Gust, Devens'
'Moore, Thomas A.'
'Moore, Gary F.'
'Hammes-Schiffer, Sharon'
'Moore, Ana L.'

_publ_section_title
;
 Controlling Proton-Coupled Electron Transfer in Bioinspired Artificial
 Photosynthetic Relays.
;
_journal_issue 45
_journal_name_full 'Journal of the American Chemical Society'
_journal_page_first 15450
_journal_page_last 15460
_journal_paper_doi 10.1021/jacs.8b09724
_journal_volume 140
_journal_year 2018
_chemical_formula_moiety 'C29 H33 N3 O2'
_chemical_formula_sum 'C29 H33 N3 O2'
_chemical_formula_weight 455.58
_space_group_crystal_system monoclinic
_space_group_IT_number 14
_space_group_name_Hall '-P 2ybc'
_space_group_name_H-M_alt 'P 1 21/c 1'
_atom_sites_solution_hydrogens mixed
_atom_sites_solution_primary direct
_atom_sites_solution_secondary difmap
_cell_angle_alpha 90
_cell_angle_beta 106.7050(10)
_cell_angle_gamma 90
_cell_formula_units_Z 4
_cell_length_a 22.8468(11)
_cell_length_b 5.9484(3)
_cell_length_c 18.8992(9)
_cell_measurement_reflns_used 6166
_cell_measurement_temperature 123.00(10)
_cell_measurement_theta_max 25.2050
_cell_measurement_theta_min 2.4741
_cell_volume 2460.0(2)
_computing_cell_refinement 'SAINT V8.34A (Bruker AXS Inc., 2014)'
_computing_data_collection 'Bruker Instrument Service v2015.5.1.3'
_computing_data_reduction 'SAINT V8.34A (Bruker AXS Inc., 2014)'
_computing_molecular_graphics 'XShell ver. 6.3.1 (Bruker AXS, 2004)'
_computing_publication_material 'Bruker APEX2 v2014.11-0 (Bruker-AXS, 2014)'
_computing_structure_refinement 'SHELXL-2014/7 (Sheldrick, 2014)'
_computing_structure_solution 'SHELXTL XT-2014/4'
_diffrn_ambient_temperature 123.00(10)
_diffrn_detector_area_resol_mean 8.3330
_diffrn_measured_fraction_theta_full 1.000
_diffrn_measured_fraction_theta_max 1.000
_diffrn_measurement_device_type 'Bruker Smart APEX Diffractometer'
_diffrn_measurement_method '\w and \f scans'
_diffrn_radiation_monochromator graphite
_diffrn_radiation_type MoK\a
_diffrn_radiation_wavelength 0.71073
_diffrn_reflns_av_R_equivalents 0.0305
_diffrn_reflns_av_unetI/netI 0.0275
_diffrn_reflns_limit_h_max 27
_diffrn_reflns_limit_h_min -27
_diffrn_reflns_limit_k_max 7
_diffrn_reflns_limit_k_min -7
_diffrn_reflns_limit_l_max 22
_diffrn_reflns_limit_l_min -22
_diffrn_reflns_number 19155
_diffrn_reflns_theta_full 25.22
_diffrn_reflns_theta_max 25.22
_diffrn_reflns_theta_min 1.86
_diffrn_source 'fine-focus sealed tube'
_diffrn_source_type 'sealed tube'
_exptl_absorpt_coefficient_mu 0.078
_exptl_absorpt_correction_T_max 0.99
_exptl_absorpt_correction_T_min 0.86
_exptl_absorpt_correction_type multi-scan
_exptl_absorpt_process_details 'SADABS V2014/5 (Bruker AXS Inc.)'
_exptl_crystal_colour 'clear pale yellow'
_exptl_crystal_density_diffrn 1.230
_exptl_crystal_density_method 'not measured'
_exptl_crystal_description plate
_exptl_crystal_F_000 976
_exptl_crystal_size_max 0.467
_exptl_crystal_size_mid 0.292
_exptl_crystal_size_min 0.074
_refine_diff_density_max 0.315
_refine_diff_density_min -0.161
_refine_ls_extinction_method none
_refine_ls_goodness_of_fit_ref 1.100
_refine_ls_hydrogen_treatment mixed
_refine_ls_matrix_type full
_refine_ls_number_parameters 322
_refine_ls_number_reflns 4437
_refine_ls_number_restraints 0
_refine_ls_restrained_S_all 1.100
_refine_ls_R_factor_all 0.0579
_refine_ls_R_factor_gt 0.0492
_refine_ls_shift/su_max 0.001
_refine_ls_shift/su_mean 0.000
_refine_ls_structure_factor_coef Fsqd
_refine_ls_weighting_details 'w=1/[\s^2^(Fo^2^)+(0.0748P)^2^+0.3770P] where P=(Fo^2^+2Fc^2^)/3'
_refine_ls_weighting_scheme calc
_refine_ls_wR_factor_gt 0.1225
_refine_ls_wR_factor_ref 0.1276
_reflns_number_gt 3681
_reflns_number_total 4437
_reflns_threshold_expression 'I > 2\s(I)'
_cod_data_source_file ja8b09724_si_002.cif
_cod_data_source_block BIP_imine_methoxy
_cod_database_code 4133349

loop_
_space_group_symop_operation_xyz
'x, y, z'
'-x, y+1/2, -z+1/2'
'-x, -y, -z'
'x, -y-1/2, z-1/2'

loop_
_atom_site_type_symbol
_atom_site_label
_atom_site_fract_x
_atom_site_fract_y
_atom_site_fract_z
_atom_site_U_iso_or_equiv
_atom_site_adp_type
_atom_site_calc_flag
_atom_site_refinement_flags_adp
_atom_site_refinement_flags_posn
_atom_site_occupancy
O O1 0.84612(5) 0.34440(18) 0.53919(6) 0.0247(3) Uani d . . 1
H H1 0.8159(10) 0.468(4) 0.5209(12) 0.068(7) Uiso d . . 1
O O2 0.52364(5) 0.99349(19) 0.91337(6) 0.0311(3) Uani d . . 1
N N1 0.76393(6) 0.6445(2) 0.53372(7) 0.0219(3) Uani d . . 1
N N2 0.72081(6) 0.6854(2) 0.62502(7) 0.0206(3) Uani d . . 1
H H2 0.7137(8) 0.668(3) 0.6679(10) 0.026(4) Uiso d . . 1
N N3 0.64165(6) 0.9390(2) 0.69289(7) 0.0226(3) Uani d . . 1
C C1 0.76048(7) 0.5622(2) 0.59766(8) 0.0197(3) Uani d . . 1
C C2 0.72675(7) 0.8330(2) 0.51996(8) 0.0206(3) Uani d . . 1
C C3 0.71632(7) 0.9883(3) 0.46230(8) 0.0242(4) Uani d . . 1
H H3 0.7353 0.9724 0.4239 0.029 Uiso calc U R 1
C C4 0.67749(7) 1.1660(3) 0.46292(9) 0.0260(4) Uani d . . 1
H H4 0.6697 1.2741 0.4243 0.031 Uiso calc U R 1
C C5 0.64957(7) 1.1899(3) 0.51897(9) 0.0257(4) Uani d . . 1
H H5 0.6227 1.313 0.517 0.031 Uiso calc U R 1
C C6 0.65974(7) 1.0390(3) 0.57807(8) 0.0226(4) Uani d . . 1
C C7 0.69943(7) 0.8600(2) 0.57678(8) 0.0209(3) Uani d . . 1
C C8 0.79608(7) 0.3705(2) 0.63473(8) 0.0199(3) Uani d . . 1
C C9 0.79027(7) 0.2918(2) 0.70237(8) 0.0196(3) Uani d . . 1
H H9 0.7606 0.3579 0.7223 0.024 Uiso calc U R 1
C C10 0.82653(7) 0.1210(2) 0.74066(8) 0.0197(3) Uani d . . 1
C C11 0.86907(7) 0.0265(2) 0.70829(8) 0.0214(3) Uani d . . 1
H H11 0.894 -0.0927 0.7339 0.026 Uiso calc U R 1
C C12 0.87712(7) 0.0951(2) 0.64165(8) 0.0209(3) Uani d . . 1
C C13 0.83915(7) 0.2713(2) 0.60405(8) 0.0203(3) Uani d . . 1
C C14 0.82521(7) 0.0438(3) 0.81778(8) 0.0217(3) Uani d . . 1
C C15 0.77558(7) 0.1642(3) 0.84296(8) 0.0251(4) Uani d . . 1
H H15A 0.7357 0.1382 0.8069 0.038 Uiso calc U R 1
H H15B 0.7842 0.3258 0.8469 0.038 Uiso calc U R 1
H H15C 0.775 0.1057 0.8912 0.038 Uiso calc U R 1
C C16 0.81346(8) -0.2097(3) 0.81907(9) 0.0294(4) Uani d . . 1
H H16A 0.8181 -0.2579 0.87 0.044 Uiso calc U R 1
H H16B 0.8429 -0.2903 0.7996 0.044 Uiso calc U R 1
H H16C 0.7719 -0.2429 0.7885 0.044 Uiso calc U R 1
C C17 0.88732(7) 0.0972(3) 0.87337(9) 0.0276(4) Uani d . . 1
H H17A 0.8958 0.2584 0.8719 0.041 Uiso calc U R 1
H H17B 0.9195 0.0117 0.8605 0.041 Uiso calc U R 1
H H17C 0.8864 0.0557 0.9232 0.041 Uiso calc U R 1
C C18 0.92724(7) -0.0052(3) 0.61129(8) 0.0241(4) Uani d . . 1
C C19 0.95957(8) -0.2016(3) 0.65887(10) 0.0364(4) Uani d . . 1
H H19A 0.9811 -0.1469 0.7084 0.055 Uiso calc U R 1
H H19B 0.989 -0.2691 0.6363 0.055 Uiso calc U R 1
H H19C 0.9293 -0.3147 0.6623 0.055 Uiso calc U R 1
C C20 0.90124(8) -0.0935(3) 0.53176(9) 0.0290(4) Uani d . . 1
H H20A 0.8691 -0.2039 0.5302 0.043 Uiso calc U R 1
H H20B 0.934 -0.1647 0.5158 0.043 Uiso calc U R 1
H H20C 0.8841 0.0321 0.4987 0.043 Uiso calc U R 1
C C21 0.97534(7) 0.1764(3) 0.61187(9) 0.0296(4) Uani d . . 1
H H21A 0.956 0.3008 0.5795 0.044 Uiso calc U R 1
H H21B 1.008 0.1116 0.5941 0.044 Uiso calc U R 1
H H21C 0.9927 0.2324 0.6623 0.044 Uiso calc U R 1
C C22 0.63145(7) 1.0696(3) 0.63650(9) 0.0251(4) Uani d . . 1
H H22 0.604 1.1919 0.6331 0.03 Uiso calc U R 1
C C23 0.61105(7) 0.9719(3) 0.74765(8) 0.0223(3) Uani d . . 1
C C24 0.57364(7) 1.1540(3) 0.75163(9) 0.0277(4) Uani d . . 1
H H24 0.5685 1.2718 0.7164 0.033 Uiso calc U R 1
C C25 0.54387(7) 1.1670(3) 0.80566(9) 0.0275(4) Uani d . . 1
H H25 0.5184 1.292 0.8071 0.033 Uiso calc U R 1
C C26 0.55126(7) 0.9976(3) 0.85772(8) 0.0239(4) Uani d . . 1
C C27 0.58938(7) 0.8169(3) 0.85578(9) 0.0274(4) Uani d . . 1
H H27 0.5952 0.7014 0.8919 0.033 Uiso calc U R 1
C C28 0.61871(7) 0.8054(3) 0.80147(9) 0.0255(4) Uani d . . 1
H H28 0.6447 0.6813 0.8007 0.031 Uiso calc U R 1
C C29 0.48311(9) 1.1746(3) 0.91553(10) 0.0401(5) Uani d . . 1
H H29A 0.5054 1.3173 0.9205 0.06 Uiso calc U R 1
H H29B 0.4668 1.1547 0.9578 0.06 Uiso calc U R 1
H H29C 0.4493 1.1759 0.8698 0.06 Uiso calc U R 1

loop_
_atom_site_aniso_label
_atom_site_aniso_U_11
_atom_site_aniso_U_22
_atom_site_aniso_U_33
_atom_site_aniso_U_12
_atom_site_aniso_U_13
_atom_site_aniso_U_23
O1 0.0328(6) 0.0261(6) 0.0197(6) 0.0026(5) 0.0144(5) 0.0033(5)
O2 0.0324(7) 0.0379(7) 0.0266(6) 0.0094(5) 0.0140(5) 0.0054(5)
N1 0.0230(7) 0.0231(7) 0.0199(7) -0.0013(5) 0.0067(5) 0.0016(5)
N2 0.0238(7) 0.0217(7) 0.0173(7) 0.0007(5) 0.0075(5) 0.0029(5)
N3 0.0207(7) 0.0243(7) 0.0236(7) -0.0002(5) 0.0074(5) 0.0004(6)
C1 0.0206(8) 0.0197(8) 0.0192(8) -0.0034(6) 0.0066(6) -0.0012(6)
C2 0.0189(8) 0.0221(8) 0.0205(8) -0.0025(6) 0.0048(6) 0.0004(6)
C3 0.0240(8) 0.0264(8) 0.0214(8) -0.0032(6) 0.0054(7) 0.0035(6)
C4 0.0262(8) 0.0253(8) 0.0253(8) -0.0017(7) 0.0055(7) 0.0070(7)
C5 0.0227(8) 0.0239(8) 0.0291(9) 0.0010(6) 0.0049(7) 0.0022(7)
C6 0.0202(8) 0.0225(8) 0.0234(8) -0.0022(6) 0.0034(6) 0.0001(6)
C7 0.0207(8) 0.0212(8) 0.0193(8) -0.0033(6) 0.0033(6) 0.0016(6)
C8 0.0222(8) 0.0187(8) 0.0189(7) -0.0025(6) 0.0064(6) -0.0013(6)
C9 0.0213(8) 0.0198(8) 0.0202(7) -0.0011(6) 0.0100(6) -0.0020(6)
C10 0.0222(8) 0.0174(7) 0.0204(8) -0.0039(6) 0.0074(6) -0.0027(6)
C11 0.0243(8) 0.0192(8) 0.0215(8) 0.0011(6) 0.0081(6) 0.0001(6)
C12 0.0236(8) 0.0189(7) 0.0217(8) -0.0027(6) 0.0087(6) -0.0033(6)
C13 0.0256(8) 0.0195(8) 0.0171(7) -0.0043(6) 0.0080(6) -0.0013(6)
C14 0.0257(8) 0.0222(8) 0.0189(8) -0.0003(6) 0.0090(6) -0.0001(6)
C15 0.0283(8) 0.0295(9) 0.0205(8) 0.0004(7) 0.0115(7) 0.0035(6)
C16 0.0421(10) 0.0257(9) 0.0230(8) -0.0035(7) 0.0134(7) 0.0020(7)
C17 0.0290(9) 0.0316(9) 0.0233(8) 0.0002(7) 0.0095(7) 0.0003(7)
C18 0.0278(9) 0.0248(8) 0.0233(8) 0.0013(7) 0.0129(7) -0.0003(6)
C19 0.0407(10) 0.0370(10) 0.0394(10) 0.0153(8) 0.0241(8) 0.0071(8)
C20 0.0343(9) 0.0268(9) 0.0310(9) -0.0036(7) 0.0178(7) -0.0071(7)
C21 0.0272(9) 0.0347(10) 0.0299(9) -0.0038(7) 0.0130(7) -0.0067(7)
C22 0.0221(8) 0.0225(8) 0.0301(9) 0.0029(6) 0.0062(7) -0.0001(7)
C23 0.0192(8) 0.0245(8) 0.0221(8) -0.0012(6) 0.0043(6) -0.0016(6)
C24 0.0306(9) 0.0262(9) 0.0277(9) 0.0049(7) 0.0106(7) 0.0056(7)
C25 0.0273(9) 0.0258(9) 0.0297(9) 0.0064(7) 0.0087(7) 0.0003(7)
C26 0.0212(8) 0.0291(9) 0.0215(8) -0.0004(7) 0.0061(7) -0.0011(6)
C27 0.0275(9) 0.0283(9) 0.0259(8) 0.0015(7) 0.0072(7) 0.0045(7)
C28 0.0230(8) 0.0252(8) 0.0282(9) 0.0047(7) 0.0070(7) 0.0016(7)
C29 0.0432(11) 0.0483(11) 0.0354(10) 0.0194(9) 0.0217(9) 0.0095(9)

loop_
_atom_type_symbol
_atom_type_description
_atom_type_scat_dispersion_real
_atom_type_scat_dispersion_imag
_atom_type_scat_source
C C 0.0033 0.0016 'International Tables Vol C Tables 4.2.6.8 and 6.1.1.4'
H H 0.0000 0.0000 'International Tables Vol C Tables 4.2.6.8 and 6.1.1.4'
N N 0.0061 0.0033 'International Tables Vol C Tables 4.2.6.8 and 6.1.1.4'
O O 0.0106 0.0060 'International Tables Vol C Tables 4.2.6.8 and 6.1.1.4'

loop_
_geom_angle_atom_site_label_1
_geom_angle_atom_site_label_2
_geom_angle_atom_site_label_3
_geom_angle
C13 O1 H1 107.5(13)
C26 O2 C29 116.93(12)
C1 N1 C2 106.02(12)
C7 N2 C1 107.44(12)
C7 N2 H2 125.3(11)
C1 N2 H2 126.8(11)
C22 N3 C23 120.77(13)
N1 C1 N2 111.30(13)
N1 C1 C8 123.74(13)
N2 C1 C8 124.92(13)
N1 C2 C3 129.79(14)
N1 C2 C7 109.50(13)
C3 C2 C7 120.67(14)
C4 C3 C2 117.74(14)
C4 C3 H3 121.1
C2 C3 H3 121.1
C3 C4 C5 121.33(14)
C3 C4 H4 119.3
C5 C4 H4 119.3
C4 C5 C6 122.34(15)
C4 C5 H5 118.8
C6 C5 H5 118.8
C5 C6 C7 115.63(14)
C5 C6 C22 121.48(14)
C7 C6 C22 122.89(14)
N2 C7 C2 105.70(13)
N2 C7 C6 132.03(14)
C2 C7 C6 122.27(14)
C9 C8 C13 119.73(14)
C9 C8 C1 120.89(13)
C13 C8 C1 119.30(13)
C10 C9 C8 121.65(14)
C10 C9 H9 119.2
C8 C9 H9 119.2
C9 C10 C11 116.94(13)
C9 C10 C14 123.08(13)
C11 C10 C14 119.84(13)
C12 C11 C10 124.50(14)
C12 C11 H11 117.7
C10 C11 H11 117.8
C11 C12 C13 116.92(14)
C11 C12 C18 122.08(14)
C13 C12 C18 120.93(13)
O1 C13 C8 121.15(14)
O1 C13 C12 118.58(13)
C8 C13 C12 120.26(13)
C15 C14 C16 107.89(13)
C15 C14 C17 108.18(12)
C16 C14 C17 108.92(13)
C15 C14 C10 111.95(12)
C16 C14 C10 111.12(12)
C17 C14 C10 108.69(12)
C14 C15 H15A 109.5
C14 C15 H15B 109.5
H15A C15 H15B 109.5
C14 C15 H15C 109.5
H15A C15 H15C 109.5
H15B C15 H15C 109.5
C14 C16 H16A 109.5
C14 C16 H16B 109.5
H16A C16 H16B 109.5
C14 C16 H16C 109.5
H16A C16 H16C 109.5
H16B C16 H16C 109.5
C14 C17 H17A 109.5
C14 C17 H17B 109.5
H17A C17 H17B 109.5
C14 C17 H17C 109.5
H17A C17 H17C 109.5
H17B C17 H17C 109.5
C19 C18 C21 108.00(14)
C19 C18 C20 107.41(13)
C21 C18 C20 108.68(13)
C19 C18 C12 111.23(13)
C21 C18 C12 109.33(13)
C20 C18 C12 112.07(13)
C18 C19 H19A 109.5
C18 C19 H19B 109.5
H19A C19 H19B 109.5
C18 C19 H19C 109.5
H19A C19 H19C 109.5
H19B C19 H19C 109.5
C18 C20 H20A 109.5
C18 C20 H20B 109.5
H20A C20 H20B 109.5
C18 C20 H20C 109.5
H20A C20 H20C 109.5
H20B C20 H20C 109.5
C18 C21 H21A 109.5
C18 C21 H21B 109.5
H21A C21 H21B 109.5
C18 C21 H21C 109.5
H21A C21 H21C 109.5
H21B C21 H21C 109.5
N3 C22 C6 122.98(14)
N3 C22 H22 118.5
C6 C22 H22 118.5
C28 C23 C24 117.55(14)
C28 C23 N3 116.70(14)
C24 C23 N3 125.74(14)
C25 C24 C23 121.47(15)
C25 C24 H24 119.3
C23 C24 H24 119.3
C24 C25 C26 119.94(14)
C24 C25 H25 120.0
C26 C25 H25 120.0
O2 C26 C25 124.61(14)
O2 C26 C27 115.84(14)
C25 C26 C27 119.55(15)
C28 C27 C26 120.00(15)
C28 C27 H27 120.0
C26 C27 H27 120.0
C27 C28 C23 121.45(14)
C27 C28 H28 119.3
C23 C28 H28 119.3
O2 C29 H29A 109.5
O2 C29 H29B 109.5
H29A C29 H29B 109.5
O2 C29 H29C 109.5
H29A C29 H29C 109.5
H29B C29 H29C 109.5

loop_
_geom_bond_atom_site_label_1
_geom_bond_atom_site_label_2
_geom_bond_distance
O1 C13 1.3523(17)
O1 H1 1.00(2)
O2 C26 1.3734(19)
O2 C29 1.429(2)
N1 C1 1.3270(19)
N1 C2 1.385(2)
N2 C7 1.3756(19)
N2 C1 1.3767(19)
N2 H2 0.878(18)
N3 C22 1.285(2)
N3 C23 1.419(2)
C1 C8 1.457(2)
C2 C3 1.396(2)
C2 C7 1.398(2)
C3 C4 1.382(2)
C3 H3 0.95
C4 C5 1.392(2)
C4 H4 0.95
C5 C6 1.399(2)
C5 H5 0.95
C6 C7 1.404(2)
C6 C22 1.442(2)
C8 C9 1.403(2)
C8 C13 1.407(2)
C9 C10 1.377(2)
C9 H9 0.95
C10 C11 1.406(2)
C10 C14 1.537(2)
C11 C12 1.386(2)
C11 H11 0.95
C12 C13 1.415(2)
C12 C18 1.541(2)
C14 C15 1.528(2)
C14 C16 1.533(2)
C14 C17 1.537(2)
C15 H15A 0.98
C15 H15B 0.98
C15 H15C 0.98
C16 H16A 0.98
C16 H16B 0.98
C16 H16C 0.98
C17 H17A 0.98
C17 H17B 0.98
C17 H17C 0.98
C18 C19 1.529(2)
C18 C21 1.539(2)
C18 C20 1.541(2)
C19 H19A 0.98
C19 H19B 0.98
C19 H19C 0.98
C20 H20A 0.98
C20 H20B 0.98
C20 H20C 0.98
C21 H21A 0.98
C21 H21B 0.98
C21 H21C 0.98
C22 H22 0.95
C23 C28 1.394(2)
C23 C24 1.395(2)
C24 C25 1.382(2)
C24 H24 0.95
C25 C26 1.384(2)
C25 H25 0.95
C26 C27 1.390(2)
C27 C28 1.379(2)
C27 H27 0.95
C28 H28 0.95
C29 H29A 0.98
C29 H29B 0.98
C29 H29C 0.98

loop_
_geom_hbond_atom_site_label_D
_geom_hbond_atom_site_label_H
_geom_hbond_atom_site_label_A
_geom_hbond_site_symmetry_A
_geom_hbond_distance_DH
_geom_hbond_distance_HA
_geom_hbond_distance_DA
_geom_hbond_angle_DHA
O1 H1 N1 . 1.00(2) 1.65(2) 2.5714(16) 150.(2)
C29 H29B O2 3_677 0.98 2.54 3.430(2) 151.1
C29 H29C N3 2_656 0.98 2.6 3.382(2) 137.0
N2 H2 N3 . 0.878(18) 2.446(17) 2.9200(18) 114.3(13)

loop_
_geom_torsion_atom_site_label_1
_geom_torsion_atom_site_label_2
_geom_torsion_atom_site_label_3
_geom_torsion_atom_site_label_4
_geom_torsion
C2 N1 C1 N2 2.05(16)
C2 N1 C1 C8 -175.94(13)
C7 N2 C1 N1 -2.01(16)
C7 N2 C1 C8 175.96(13)
C1 N1 C2 C3 176.38(15)
C1 N1 C2 C7 -1.34(16)
N1 C2 C3 C4 -178.54(15)
C7 C2 C3 C4 -1.0(2)
C2 C3 C4 C5 -0.1(2)
C3 C4 C5 C6 1.0(2)
C4 C5 C6 C7 -0.7(2)
C4 C5 C6 C22 178.56(14)
C1 N2 C7 C2 1.07(15)
C1 N2 C7 C6 -177.94(15)
N1 C2 C7 N2 0.14(16)
C3 C2 C7 N2 -177.82(13)
N1 C2 C7 C6 179.27(13)
C3 C2 C7 C6 1.3(2)
C5 C6 C7 N2 178.47(15)
C22 C6 C7 N2 -0.8(3)
C5 C6 C7 C2 -0.4(2)
C22 C6 C7 C2 -179.69(14)
N1 C1 C8 C9 180.00(14)
N2 C1 C8 C9 2.3(2)
N1 C1 C8 C13 3.4(2)
N2 C1 C8 C13 -174.32(13)
C13 C8 C9 C10 1.1(2)
C1 C8 C9 C10 -175.46(13)
C8 C9 C10 C11 -1.0(2)
C8 C9 C10 C14 174.74(14)
C9 C10 C11 C12 0.7(2)
C14 C10 C11 C12 -175.13(14)
C10 C11 C12 C13 -0.6(2)
C10 C11 C12 C18 176.17(14)
C9 C8 C13 O1 -179.57(13)
C1 C8 C13 O1 -2.9(2)
C9 C8 C13 C12 -0.9(2)
C1 C8 C13 C12 175.70(13)
C11 C12 C13 O1 179.33(13)
C18 C12 C13 O1 2.5(2)
C11 C12 C13 C8 0.7(2)
C18 C12 C13 C8 -176.13(13)
C9 C10 C14 C15 4.9(2)
C11 C10 C14 C15 -179.47(13)
C9 C10 C14 C16 125.64(15)
C11 C10 C14 C16 -58.76(18)
C9 C10 C14 C17 -114.52(16)
C11 C10 C14 C17 61.09(17)
C11 C12 C18 C19 6.7(2)
C13 C12 C18 C19 -176.68(14)
C11 C12 C18 C21 -112.48(16)
C13 C12 C18 C21 64.14(18)
C11 C12 C18 C20 126.95(15)
C13 C12 C18 C20 -56.43(19)
C23 N3 C22 C6 -177.84(13)
C5 C6 C22 N3 -177.31(15)
C7 C6 C22 N3 1.9(2)
C22 N3 C23 C28 171.73(14)
C22 N3 C23 C24 -7.4(2)
C28 C23 C24 C25 -1.7(2)
N3 C23 C24 C25 177.51(14)
C23 C24 C25 C26 0.5(2)
C29 O2 C26 C25 2.0(2)
C29 O2 C26 C27 -178.58(14)
C24 C25 C26 O2 -179.70(15)
C24 C25 C26 C27 0.9(2)
O2 C26 C27 C28 179.44(14)
C25 C26 C27 C28 -1.1(2)
C26 C27 C28 C23 -0.1(2)
C24 C23 C28 C27 1.4(2)
N3 C23 C28 C27 -177.80(14)
